data_2104746
loop_
_publ_author_name
'Elliot, Alexander Dean'

_publ_section_title
;
 Structure of pyrrhotite 5<i>C</i> (Fe~9~S~10~)
;
_journal_coeditor_code KD5037
_journal_issue 3
_journal_name_full 'Acta Crystallographica Section B'
_journal_page_first 271
_journal_page_last 279
_journal_paper_doi 10.1107/S0108768110011845
_journal_volume 66
_journal_year 2010
_chemical_formula_structural Fe(CO3)
_chemical_formula_sum 'C Fe O3'
_chemical_formula_weight 115.854
_chemical_name_mineral Siderite
_space_group_crystal_system trigonal
_space_group_IT_number 167
_space_group_name_Hall '-R 3 2"c'
_space_group_name_H-M_alt 'R -3 c :H'
_cell_angle_alpha 90
_cell_angle_beta 90
_cell_angle_gamma 120
_cell_formula_units_Z 6
_cell_length_a 4.68658(24)
_cell_length_b 4.68658(24)
_cell_length_c 15.3832(12)
_cell_volume 292.61(3)
_exptl_absorpt_coefficient_mu 11.1571(15)
_exptl_crystal_density_diffrn 3.94484(50)
_pd_block_id 2010-05-13T00:35|Siderite|A.Elliot|5Ca2
_pd_proc_ls_profile_function
;
Crystallite size and strain modelled with Lorentzian and 
Gaussian component convolutions
Siderite Phase
    CS_L(csSiderite, 200.00000`_18.29319_LIMIT_MIN_200 
    min =200; max =1000;)
;
_refine_ls_R_I_factor 0.01728
_cod_data_source_file kd5037.cif
_cod_data_source_block (5Ca2)_Siderite
_cod_depositor_comments
;
 Updating space group information.

 Antanas Vaitkus,
 2018-07-22

 Moving _atom_site_aniso_U_* data items from the _atom_site loop to the
 _atom_site_aniso loop and adding the _atom_site_aniso_label data item.

 Antanas Vaitkus,
 2017-01-29
;
_cod_original_cell_volume 292.610(38)
_cod_original_sg_symbol_H-M r-3ch
_cod_database_code 2104746

loop_
_space_group_symop_id
_space_group_symop_operation_xyz
1 '-x, -x+y, -z+1/2'
2 '-x, -y, -z'
3 '-x+1/3, -x+y-1/3, -z+1/6'
4 '-x+1/3, -y-1/3, -z-1/3'
5 '-x-1/3, -x+y+1/3, -z-1/6'
6 '-x-1/3, -y+1/3, -z+1/3'
7 '-x+y, -x, z'
8 '-x+y, y, z+1/2'
9 '-x+y+1/3, -x-1/3, z-1/3'
10 '-x+y+1/3, y-1/3, z+1/6'
11 '-x+y-1/3, -x+1/3, z+1/3'
12 '-x+y-1/3, y+1/3, z-1/6'
13 '-y, -x, z+1/2'
14 '-y, x-y, z'
15 '-y+1/3, -x-1/3, z+1/6'
16 '-y+1/3, x-y-1/3, z-1/3'
17 '-y-1/3, -x+1/3, z-1/6'
18 '-y-1/3, x-y+1/3, z+1/3'
19 'y, -x+y, -z'
20 'y, x, -z+1/2'
21 'y+1/3, -x+y-1/3, -z-1/3'
22 'y+1/3, x-1/3, -z+1/6'
23 'y-1/3, -x+y+1/3, -z+1/3'
24 'y-1/3, x+1/3, -z-1/6'
25 'x-y, -y, -z+1/2'
26 'x-y, x, -z'
27 'x-y+1/3, -y-1/3, -z+1/6'
28 'x-y+1/3, x-1/3, -z-1/3'
29 'x-y-1/3, -y+1/3, -z-1/6'
30 'x-y-1/3, x+1/3, -z+1/3'
31 'x, y, z'
32 'x, x-y, z+1/2'
33 'x+1/3, y-1/3, z-1/3'
34 'x+1/3, x-y-1/3, z+1/6'
35 'x-1/3, y+1/3, z+1/3'
36 'x-1/3, x-y+1/3, z-1/6'

loop_
_atom_site_aniso_label
_atom_site_aniso_U_11
_atom_site_aniso_U_22
_atom_site_aniso_U_33
_atom_site_aniso_U_12
_atom_site_aniso_U_13
_atom_site_aniso_U_23
Fe 0.00580 0.00580 0.00514 0.00290 0 0
C 0.00571 0.00571 0.00511 0.00285 0 0
O 0.00586 0.00850 0.00915 0.00425 -0.00077 -0.00154

loop_
_atom_site_label
_atom_site_type_symbol
_atom_site_symmetry_multiplicity
_atom_site_fract_x
_atom_site_fract_y
_atom_site_fract_z
_atom_site_occupancy
Fe Fe+2 6 0 0 0 1
C C 6 0 0 0.25 1
O O-2 18 0.27427 0 0.25 1

loop_
_atom_type_symbol
_atom_type_description
_atom_type_scat_dispersion_real
_atom_type_scat_dispersion_imag
_atom_type_scat_source
C C 6.005 0.0023 'Default dataset used by TOPAS R3'
Fe2+ Fe2+ 26.368 1.116 'Default dataset used by TOPAS R3'
O O2- 8.016 0.0086 'Default dataset used by TOPAS R3'

loop_
_citation_title
_citation_page_first
_citation_page_last
_citation_year
_citation_journal_abbrev
_citation_journal_volume
_citation_journal_id_ISSN
; Crystal structure refinements of Magnesite, Calcite, Rhodochrosite,
Siderite, Smithonite, and Dolomite, with the discussion of some
aspects of the stereochemistry of Calcite type carbonates
;
233 243 1981
;
;
;
;
;
;
